data_4028876
loop_
_publ_author_name
'Jian-Ping Li'
'Yu Huang'
'Ming-Sheng Xie'
'Gui-Rong Qu'
'Hong-Ying Niu'
'Hai-Xia Wang'
'Bo-Wen Qin'
'Hai-Ming Guo'

_publ_section_title
;
 One-Pot Synthesis of 7,9-Dialkylpurin-8-one Analogues: Broad Substrate
 Scope
;
_journal_name_full 'Journal of Organic Chemistry'
_journal_page_first 12629
_journal_page_last 12636
_journal_paper_doi 10.1021/jo402248d
_journal_volume 78
_journal_year 2013
_chemical_formula_sum 'C21 H18 N2 O'
_chemical_formula_weight 314.37
_chemical_name_systematic
;

 ?

;
_space_group_IT_number 15
_symmetry_cell_setting monoclinic
_symmetry_space_group_name_Hall '-C 2yc'
_symmetry_space_group_name_H-M 'C 1 2/c 1'
_atom_sites_solution_hydrogens geom
_atom_sites_solution_primary direct
_atom_sites_solution_secondary difmap
_audit_creation_method SHELXL-97
_cell_angle_alpha 90.00
_cell_angle_beta 116.057(2)
_cell_angle_gamma 90.00
_cell_formula_units_Z 4
_cell_length_a 19.732(3)
_cell_length_b 9.1276(14)
_cell_length_c 10.1906(16)
_cell_measurement_reflns_used 1911
_cell_measurement_temperature 296(2)
_cell_measurement_theta_max 24.04
_cell_measurement_theta_min 2.51
_cell_volume 1648.8(4)
_computing_cell_refinement 'Bruker SMART'
_computing_data_collection 'Bruker SMART'
_computing_data_reduction 'Bruker SAINT'
_computing_molecular_graphics 'Bruker SHELXTL'
_computing_publication_material 'Bruker SHELXTL'
_computing_structure_refinement 'SHELXL-97 (Sheldrick, 1997)'
_computing_structure_solution 'SHELXS-97 (Sheldrick, 1990)'
_diffrn_ambient_temperature 296(2)
_diffrn_measured_fraction_theta_full 0.999
_diffrn_measured_fraction_theta_max 0.999
_diffrn_measurement_device_type 'CCD area detector'
_diffrn_measurement_method 'phi and omega scans'
_diffrn_radiation_monochromator graphite
_diffrn_radiation_source 'fine-focus sealed tube'
_diffrn_radiation_type MoK\a
_diffrn_radiation_wavelength 0.71073
_diffrn_reflns_av_R_equivalents 0.0193
_diffrn_reflns_av_sigmaI/netI 0.0161
_diffrn_reflns_limit_h_max 23
_diffrn_reflns_limit_h_min -23
_diffrn_reflns_limit_k_max 11
_diffrn_reflns_limit_k_min -11
_diffrn_reflns_limit_l_max 12
_diffrn_reflns_limit_l_min -12
_diffrn_reflns_number 6090
_diffrn_reflns_theta_full 25.50
_diffrn_reflns_theta_max 25.50
_diffrn_reflns_theta_min 2.51
_diffrn_standards_number 0
_exptl_absorpt_coefficient_mu 0.079
_exptl_absorpt_correction_T_max 0.9860
_exptl_absorpt_correction_T_min 0.9837
_exptl_absorpt_correction_type multi-scan
_exptl_absorpt_process_details sadabs
_exptl_crystal_colour colourless
_exptl_crystal_density_diffrn 1.266
_exptl_crystal_description block
_exptl_crystal_F_000 664
_exptl_crystal_size_max 0.21
_exptl_crystal_size_mid 0.19
_exptl_crystal_size_min 0.18
_refine_diff_density_max 0.093
_refine_diff_density_min -0.150
_refine_diff_density_rms 0.028
_refine_ls_extinction_method none
_refine_ls_goodness_of_fit_ref 1.053
_refine_ls_hydrogen_treatment constr
_refine_ls_matrix_type full
_refine_ls_number_parameters 110
_refine_ls_number_reflns 1532
_refine_ls_number_restraints 0
_refine_ls_restrained_S_all 1.053
_refine_ls_R_factor_all 0.0483
_refine_ls_R_factor_gt 0.0354
_refine_ls_shift/su_max 0.000
_refine_ls_shift/su_mean 0.000
_refine_ls_structure_factor_coef Fsqd
_refine_ls_weighting_details 'calc w=1/[\s^2^(Fo^2^)+(0.0455P)^2^+0.3258P] where P=(Fo^2^+2Fc^2^)/3'
_refine_ls_weighting_scheme calc
_refine_ls_wR_factor_gt 0.0873
_refine_ls_wR_factor_ref 0.0962
_reflns_number_gt 1198
_reflns_number_total 1532
_reflns_threshold_expression >2sigma(I)
_cod_data_source_file jo402248d_si_002.cif
_cod_data_source_block a
_cod_original_cell_volume 1648.9(4)
_cod_database_code 4028876

loop_
_symmetry_equiv_pos_as_xyz
'x, y, z'
'-x, y, -z+1/2'
'x+1/2, y+1/2, z'
'-x+1/2, y+1/2, -z+1/2'
'-x, -y, -z'
'x, -y, z-1/2'
'-x+1/2, -y+1/2, -z'
'x+1/2, -y+1/2, z-1/2'

loop_
_atom_site_label
_atom_site_type_symbol
_atom_site_fract_x
_atom_site_fract_y
_atom_site_fract_z
_atom_site_U_iso_or_equiv
_atom_site_adp_type
_atom_site_occupancy
_atom_site_symmetry_multiplicity
_atom_site_calc_flag
_atom_site_refinement_flags
C1 C 0.16910(7) 0.11575(15) 0.73178(14) 0.0539(4) Uani 1 1 d .
C2 C 0.20031(8) 0.06060(17) 0.87237(15) 0.0678(4) Uani 1 1 d .
H2 H 0.1696 0.0126 0.9066 0.081 Uiso 1 1 calc R
C3 C 0.27609(8) 0.0757(2) 0.96242(17) 0.0789(5) Uani 1 1 d .
H3 H 0.2962 0.0383 1.0569 0.095 Uiso 1 1 calc R
C4 C 0.32182(9) 0.1454(2) 0.91350(19) 0.0793(5) Uani 1 1 d .
H4 H 0.3732 0.1539 0.9739 0.095 Uiso 1 1 calc R
C5 C 0.29198(9) 0.20270(19) 0.7755(2) 0.0802(5) Uani 1 1 d .
H5 H 0.3230 0.2513 0.7425 0.096 Uiso 1 1 calc R
C6 C 0.21541(8) 0.18841(17) 0.68472(17) 0.0693(4) Uani 1 1 d .
H6 H 0.1953 0.2283 0.5913 0.083 Uiso 1 1 calc R
C7 C 0.08637(7) 0.09324(16) 0.63206(14) 0.0611(4) Uani 1 1 d .
H7A H 0.0738 0.1444 0.5409 0.073 Uiso 1 1 calc R
H7B H 0.0772 -0.0103 0.6101 0.073 Uiso 1 1 calc R
C8 C 0.0000 0.0544(2) 0.7500 0.0558(5) Uani 1 2 d S
C9 C 0.02385(6) 0.29092(13) 0.71574(12) 0.0476(3) Uani 1 1 d .
C10 C 0.04866(7) 0.41965(15) 0.68125(14) 0.0565(4) Uani 1 1 d .
H10 H 0.0807 0.4197 0.6363 0.068 Uiso 1 1 calc R
C11 C 0.02380(7) 0.54907(15) 0.71641(16) 0.0637(4) Uani 1 1 d .
H11 H 0.0394 0.6380 0.6944 0.076 Uiso 1 1 calc R
N1 N 0.03715(5) 0.14503(11) 0.69458(11) 0.0531(3) Uani 1 1 d .
O1 O 0.0000 -0.07976(15) 0.7500 0.0734(4) Uani 1 2 d S

loop_
_atom_site_aniso_label
_atom_site_aniso_U_11
_atom_site_aniso_U_22
_atom_site_aniso_U_33
_atom_site_aniso_U_23
_atom_site_aniso_U_13
_atom_site_aniso_U_12
C1 0.0467(7) 0.0592(8) 0.0505(7) -0.0095(6) 0.0166(6) 0.0089(6)
C2 0.0560(8) 0.0816(10) 0.0584(9) 0.0015(7) 0.0184(7) 0.0044(7)
C3 0.0570(9) 0.1021(13) 0.0599(9) -0.0021(8) 0.0094(8) 0.0128(8)
C4 0.0478(8) 0.0946(12) 0.0790(11) -0.0218(9) 0.0126(8) 0.0078(8)
C5 0.0575(9) 0.0912(12) 0.0947(13) -0.0087(10) 0.0359(9) -0.0022(8)
C6 0.0624(9) 0.0802(10) 0.0641(9) 0.0022(8) 0.0266(8) 0.0087(8)
C7 0.0515(8) 0.0732(9) 0.0509(8) -0.0108(7) 0.0154(6) 0.0064(7)
C8 0.0480(10) 0.0551(12) 0.0489(10) 0.000 0.0072(8) 0.000
C9 0.0330(6) 0.0549(7) 0.0437(7) -0.0002(5) 0.0066(5) 0.0012(5)
C10 0.0429(7) 0.0660(9) 0.0560(8) 0.0055(6) 0.0175(6) -0.0001(6)
C11 0.0541(8) 0.0545(8) 0.0739(10) 0.0062(7) 0.0202(7) -0.0027(6)
N1 0.0436(6) 0.0553(7) 0.0550(6) -0.0023(5) 0.0168(5) 0.0030(5)
O1 0.0812(10) 0.0511(9) 0.0753(10) 0.000 0.0228(8) 0.000

loop_
_atom_type_symbol
_atom_type_description
_atom_type_scat_dispersion_real
_atom_type_scat_dispersion_imag
_atom_type_scat_source
C C 0.0033 0.0016 'International Tables Vol C Tables 4.2.6.8 and 6.1.1.4'
H H 0.0000 0.0000 'International Tables Vol C Tables 4.2.6.8 and 6.1.1.4'
N N 0.0061 0.0033 'International Tables Vol C Tables 4.2.6.8 and 6.1.1.4'
O O 0.0106 0.0060 'International Tables Vol C Tables 4.2.6.8 and 6.1.1.4'

loop_
_geom_angle_atom_site_label_1
_geom_angle_atom_site_label_2
_geom_angle_atom_site_label_3
_geom_angle
_geom_angle_site_symmetry_1
_geom_angle_site_symmetry_3
C6 C1 C2 118.39(13) . .
C6 C1 C7 121.23(12) . .
C2 C1 C7 120.37(13) . .
C3 C2 C1 120.94(15) . .
C3 C2 H2 119.5 . .
C1 C2 H2 119.5 . .
C4 C3 C2 120.16(15) . .
C4 C3 H3 119.9 . .
C2 C3 H3 119.9 . .
C3 C4 C5 119.91(15) . .
C3 C4 H4 120.0 . .
C5 C4 H4 120.0 . .
C4 C5 C6 120.02(16) . .
C4 C5 H5 120.0 . .
C6 C5 H5 120.0 . .
C1 C6 C5 120.56(15) . .
C1 C6 H6 119.7 . .
C5 C6 H6 119.7 . .
N1 C7 C1 113.16(10) . .
N1 C7 H7A 108.9 . .
C1 C7 H7A 108.9 . .
N1 C7 H7B 108.9 . .
C1 C7 H7B 108.9 . .
H7A C7 H7B 107.8 . .
O1 C8 N1 126.82(8) . 2_556
O1 C8 N1 126.82(8) . .
N1 C8 N1 106.36(16) 2_556 .
C10 C9 N1 131.64(12) . .
C10 C9 C9 121.40(8) . 2_556
N1 C9 C9 106.96(7) . 2_556
C9 C10 C11 117.12(12) . .
C9 C10 H10 121.4 . .
C11 C10 H10 121.4 . .
C11 C11 C10 121.49(8) 2_556 .
C11 C11 H11 119.3 2_556 .
C10 C11 H11 119.3 . .
C8 N1 C9 109.86(11) . .
C8 N1 C7 124.15(12) . .
C9 N1 C7 125.89(11) . .

loop_
_geom_bond_atom_site_label_1
_geom_bond_atom_site_label_2
_geom_bond_distance
_geom_bond_site_symmetry_2
C1 C6 1.3747(19) .
C1 C2 1.3821(19) .
C1 C7 1.5108(18) .
C2 C3 1.375(2) .
C2 H2 0.9300 .
C3 C4 1.365(2) .
C3 H3 0.9300 .
C4 C5 1.367(2) .
C4 H4 0.9300 .
C5 C6 1.388(2) .
C5 H5 0.9300 .
C6 H6 0.9300 .
C7 N1 1.4547(16) .
C7 H7A 0.9700 .
C7 H7B 0.9700 .
C8 O1 1.225(2) .
C8 N1 1.3798(15) 2_556
C8 N1 1.3798(15) .
C9 C10 1.3765(17) .
C9 N1 1.3922(16) .
C9 C9 1.397(2) 2_556
C10 C11 1.3853(19) .
C10 H10 0.9300 .
C11 C11 1.384(3) 2_556
C11 H11 0.9300 .

loop_
_geom_torsion_atom_site_label_1
_geom_torsion_atom_site_label_2
_geom_torsion_atom_site_label_3
_geom_torsion_atom_site_label_4
_geom_torsion
_geom_torsion_site_symmetry_1
_geom_torsion_site_symmetry_4
C6 C1 C2 C3 -1.1(2) . .
C7 C1 C2 C3 177.60(13) . .
C1 C2 C3 C4 -0.2(2) . .
C2 C3 C4 C5 1.2(3) . .
C3 C4 C5 C6 -0.8(3) . .
C2 C1 C6 C5 1.5(2) . .
C7 C1 C6 C5 -177.19(13) . .
C4 C5 C6 C1 -0.6(2) . .
C6 C1 C7 N1 -126.36(14) . .
C2 C1 C7 N1 54.98(17) . .
N1 C9 C10 C11 179.26(12) . .
C9 C9 C10 C11 -0.5(2) 2_556 .
C9 C10 C11 C11 0.1(2) . 2_556
O1 C8 N1 C9 -179.65(6) . .
N1 C8 N1 C9 0.35(6) 2_556 .
O1 C8 N1 C7 -3.15(12) . .
N1 C8 N1 C7 176.85(12) 2_556 .
C10 C9 N1 C8 179.32(11) . .
C9 C9 N1 C8 -0.90(14) 2_556 .
C10 C9 N1 C7 2.9(2) . .
C9 C9 N1 C7 -177.33(11) 2_556 .
C1 C7 N1 C8 -104.99(13) . .
C1 C7 N1 C9 70.95(16) . .
